data_7216743
loop_
_publ_author_name
'Liu, Wei'
'yang, min'
'Ji, Ying'
'Liu, Fuyang'
'Wang, Ying'
'Wang, Xiaofeng'
'Zhao, Xudong'
'Liu, Xiaoyang'

_publ_section_title
;
 High-Temperature, High-Pressure Hydrothermal Synthesis, Crystal Structure
 and Photoluminescent Properties of K3[Gd1-xTbxGe3O8(OH)2] ( x = 0, 0.3,
 0.1, 1 )
;
_journal_name_full 'RSC Advances'
_journal_paper_doi 10.1039/c4ra03048f
_journal_year 2014
_chemical_formula_sum 'Gd Ge3 H2 K3 O10'
_chemical_formula_weight 654.34
_chemical_name_systematic
; 
 ? 
;
_space_group_IT_number 62
_symmetry_cell_setting orthorhombic
_symmetry_space_group_name_Hall '-P 2ac 2n'
_symmetry_space_group_name_H-M 'P n m a'
_atom_sites_solution_hydrogens geom
_atom_sites_solution_primary direct
_atom_sites_solution_secondary difmap
_audit_creation_method SHELXL-97
_cell_angle_alpha 90.00
_cell_angle_beta 90.00
_cell_angle_gamma 90.00
_cell_formula_units_Z 4
_cell_length_a 13.6880(7)
_cell_length_b 13.6891(7)
_cell_length_c 6.0821(3)
_cell_measurement_reflns_used 4096
_cell_measurement_temperature 293(2)
_cell_measurement_theta_max 62.182
_cell_measurement_theta_min 5.965
_cell_volume 1139.64(10)
_computing_structure_refinement 'SHELXL-97 (Sheldrick, 1997)'
_computing_structure_solution 'SHELXS-97 (Sheldrick, 1990)'
_diffrn_ambient_temperature 293(2)
_diffrn_measured_fraction_theta_full 1.000
_diffrn_measured_fraction_theta_max 1.000
_diffrn_measurement_device_type CCD
_diffrn_radiation_monochromator graphite
_diffrn_radiation_source 'fine-focus sealed tube'
_diffrn_radiation_type MoK\a
_diffrn_radiation_wavelength 0.71073
_diffrn_reflns_av_R_equivalents 0.0207
_diffrn_reflns_av_sigmaI/netI 0.0170
_diffrn_reflns_limit_h_max 16
_diffrn_reflns_limit_h_min -17
_diffrn_reflns_limit_k_max 13
_diffrn_reflns_limit_k_min -17
_diffrn_reflns_limit_l_max 7
_diffrn_reflns_limit_l_min -7
_diffrn_reflns_number 6064
_diffrn_reflns_theta_full 26.35
_diffrn_reflns_theta_max 26.35
_diffrn_reflns_theta_min 2.98
_exptl_absorpt_coefficient_mu 14.712
_exptl_absorpt_correction_T_max 0.555
_exptl_absorpt_correction_T_min 0.498
_exptl_absorpt_correction_type multi-scan
_exptl_crystal_colour colorless
_exptl_crystal_density_diffrn 3.814
_exptl_crystal_density_method 'not measured'
_exptl_crystal_description rod
_exptl_crystal_F_000 1196
_exptl_crystal_size_max 0.12
_exptl_crystal_size_mid 0.06
_exptl_crystal_size_min 0.04
_refine_diff_density_max 1.007
_refine_diff_density_min -1.278
_refine_diff_density_rms 0.149
_refine_ls_extinction_method none
_refine_ls_goodness_of_fit_ref 0.721
_refine_ls_hydrogen_treatment mixed
_refine_ls_matrix_type full
_refine_ls_number_parameters 85
_refine_ls_number_reflns 1213
_refine_ls_number_restraints 0
_refine_ls_restrained_S_all 0.721
_refine_ls_R_factor_all 0.0193
_refine_ls_R_factor_gt 0.0181
_refine_ls_shift/su_max 0.001
_refine_ls_shift/su_mean 0.000
_refine_ls_structure_factor_coef Fsqd
_refine_ls_weighting_details 'calc w=1/[\s^2^(Fo^2^)+(0.1000P)^2^+0.0000P] where P=(Fo^2^+2Fc^2^)/3'
_refine_ls_weighting_scheme calc
_refine_ls_wR_factor_gt 0.0774
_refine_ls_wR_factor_ref 0.0798
_reflns_number_gt 1138
_reflns_number_total 1213
_reflns_threshold_expression >2sigma(I)
_cod_data_source_file c4ra03048f2.cif
_cod_data_source_block 120
_cod_depositor_comments
;
The following automatic conversions were performed:

'_symmetry_cell_setting' value 'Orthorhombic' changed to
'orthorhombic' according to
/usr/data/users/saulius/crontab/automatic-downloads/rss-feeds/RSC/lib/dictionaries/cif_core.dic
dictionary named 'cif_core.dic' version 2.4.2 from
2011-04-26.

'_exptl_absorpt_correction_type' value 'Multi-scan'
changed to 'multi-scan' according to
/usr/data/users/saulius/crontab/automatic-downloads/rss-feeds/RSC/lib/dictionaries/cif_core.dic
dictionary named 'cif_core.dic' version 2.4.2 from 2011-04-26.

Automatic conversion script
Id: cif_fix_values 2281 2013-09-26 08:29:07Z andrius 
;
_cod_original_sg_symbol_H-M Pnma
_cod_original_formula_sum ' Gd  Ge3   H2   K3 O10'
_cod_database_code 7216743

loop_
_symmetry_equiv_pos_as_xyz
'x, y, z'
'-x+1/2, -y, z+1/2'
'x+1/2, -y+1/2, -z+1/2'
'-x, y+1/2, -z'
'-x, -y, -z'
'x-1/2, y, -z-1/2'
'-x-1/2, y-1/2, z-1/2'
'x, -y-1/2, z'

loop_
_atom_site_label
_atom_site_type_symbol
_atom_site_fract_x
_atom_site_fract_y
_atom_site_fract_z
_atom_site_U_iso_or_equiv
_atom_site_adp_type
_atom_site_occupancy
_atom_site_symmetry_multiplicity
_atom_site_calc_flag
_atom_site_refinement_flags
Gd1 Gd 0.458165(16) 0.2500 0.91224(3) 0.00698(15) Uani 1 2 d S
Ge1 Ge 0.40083(3) 0.09972(3) 0.40898(5) 0.00912(16) Uani 1 1 d .
Ge2 Ge 0.24484(4) 0.2500 0.58580(6) 0.00922(18) Uani 1 2 d S
O1 O 0.2961(2) 0.2500 0.8421(6) 0.0163(7) Uani 1 2 d S
O2 O 0.46856(18) 0.1305(2) 0.6401(4) 0.0162(5) Uani 1 1 d .
O3 O 0.45841(16) 0.12634(19) 0.1664(4) 0.0166(5) Uani 1 1 d .
O4 O 0.2816(2) 0.14814(19) 0.4235(3) 0.0165(6) Uani 1 1 d .
O5 O 0.3678(2) -0.0269(2) 0.4140(3) 0.0179(6) Uani 1 1 d .
H1 H 0.4223 -0.0610 0.3981 0.027 Uiso 1 1 d R
O6 O 0.1206(3) 0.2500 0.5729(5) 0.0205(9) Uani 1 2 d S
K1 K 0.13545(9) 0.01650(8) 0.41099(12) 0.0307(3) Uani 1 1 d .
K2 K 0.13076(11) 0.2500 0.08235(16) 0.0275(3) Uani 1 2 d S

loop_
_atom_site_aniso_label
_atom_site_aniso_U_11
_atom_site_aniso_U_22
_atom_site_aniso_U_33
_atom_site_aniso_U_23
_atom_site_aniso_U_13
_atom_site_aniso_U_12
Gd1 0.0054(2) 0.0091(2) 0.0064(2) 0.000 -0.00032(6) 0.000
Ge1 0.0100(3) 0.0091(3) 0.0083(3) -0.00044(10) 0.00005(9) -0.00012(12)
Ge2 0.0039(3) 0.0138(3) 0.0100(3) 0.000 -0.00050(13) 0.000
O1 0.0071(15) 0.0291(18) 0.0127(16) 0.000 0.0001(14) 0.000
O2 0.0163(13) 0.0193(13) 0.0131(11) -0.0068(11) -0.0022(10) 0.0031(9)
O3 0.0187(13) 0.0181(13) 0.0131(13) 0.0051(10) 0.0024(9) 0.0004(9)
O4 0.0115(13) 0.0171(13) 0.0207(14) -0.0075(8) -0.0040(8) 0.0041(10)
O5 0.0181(15) 0.0114(13) 0.0241(15) 0.0004(8) 0.0023(9) -0.0003(11)
O6 0.0072(19) 0.035(2) 0.020(2) 0.000 0.0035(12) 0.000
K1 0.0335(6) 0.0375(6) 0.0212(5) 0.0051(3) -0.0050(3) -0.0212(5)
K2 0.0210(7) 0.0441(8) 0.0174(7) 0.000 0.0020(4) 0.000

loop_
_atom_type_symbol
_atom_type_description
_atom_type_scat_dispersion_real
_atom_type_scat_dispersion_imag
_atom_type_scat_source
Gd Gd -0.1653 3.9035 'International Tables Vol C Tables 4.2.6.8 and 6.1.1.4'
Ge Ge 0.1547 1.8001 'International Tables Vol C Tables 4.2.6.8 and 6.1.1.4'
H H 0.0000 0.0000 'International Tables Vol C Tables 4.2.6.8 and 6.1.1.4'
K K 0.2009 0.2494 'International Tables Vol C Tables 4.2.6.8 and 6.1.1.4'
O O 0.0106 0.0060 'International Tables Vol C Tables 4.2.6.8 and 6.1.1.4'

loop_
_geom_angle_atom_site_label_1
_geom_angle_atom_site_label_2
_geom_angle_atom_site_label_3
_geom_angle
_geom_angle_site_symmetry_1
_geom_angle_site_symmetry_3
O6 Gd1 O1 171.44(11) 6_657 .
O6 Gd1 O3 88.34(8) 6_657 8_566
O1 Gd1 O3 97.41(8) . 8_566
O6 Gd1 O3 88.34(8) 6_657 1_556
O1 Gd1 O3 97.41(8) . 1_556
O3 Gd1 O3 95.20(13) 8_566 1_556
O6 Gd1 O2 88.16(8) 6_657 .
O1 Gd1 O2 85.74(9) . .
O3 Gd1 O2 175.37(9) 8_566 .
O3 Gd1 O2 87.73(11) 1_556 .
O6 Gd1 O2 88.16(8) 6_657 8_565
O1 Gd1 O2 85.74(9) . 8_565
O3 Gd1 O2 87.73(11) 8_566 8_565
O3 Gd1 O2 175.37(9) 1_556 8_565
O2 Gd1 O2 89.12(13) . 8_565
O6 Gd1 K2 54.19(8) 6_657 6_656
O1 Gd1 K2 117.25(9) . 6_656
O3 Gd1 K2 121.96(6) 8_566 6_656
O3 Gd1 K2 121.96(6) 1_556 6_656
O2 Gd1 K2 53.42(7) . 6_656
O2 Gd1 K2 53.42(7) 8_565 6_656
O6 Gd1 K1 109.343(19) 6_657 2
O1 Gd1 K1 70.99(2) . 2
O3 Gd1 K1 134.31(7) 8_566 2
O3 Gd1 K1 45.98(6) 1_556 2
O2 Gd1 K1 49.97(7) . 2
O2 Gd1 K1 132.91(7) 8_565 2
K2 Gd1 K1 101.721(15) 6_656 2
O6 Gd1 K1 109.343(19) 6_657 7_666
O1 Gd1 K1 70.99(2) . 7_666
O3 Gd1 K1 45.98(6) 8_566 7_666
O3 Gd1 K1 134.31(6) 1_556 7_666
O2 Gd1 K1 132.91(7) . 7_666
O2 Gd1 K1 49.97(7) 8_565 7_666
K2 Gd1 K1 101.721(15) 6_656 7_666
K1 Gd1 K1 141.29(4) 2 7_666
O6 Gd1 K2 50.12(8) 6_657 6_657
O1 Gd1 K2 138.44(9) . 6_657
O3 Gd1 K2 57.62(6) 8_566 6_657
O3 Gd1 K2 57.62(6) 1_556 6_657
O2 Gd1 K2 121.71(6) . 6_657
O2 Gd1 K2 121.71(6) 8_565 6_657
K2 Gd1 K2 104.31(4) 6_656 6_657
K1 Gd1 K2 101.742(16) 2 6_657
K1 Gd1 K2 101.742(16) 7_666 6_657
O6 Gd1 K1 53.55(3) 6_657 3_556
O1 Gd1 K1 128.50(2) . 3_556
O3 Gd1 K1 41.97(6) 8_566 3_556
O3 Gd1 K1 113.13(6) 1_556 3_556
O2 Gd1 K1 133.46(7) . 3_556
O2 Gd1 K1 66.93(6) 8_565 3_556
K2 Gd1 K1 80.953(17) 6_656 3_556
K1 Gd1 K1 156.918(16) 2 3_556
K1 Gd1 K1 57.87(3) 7_666 3_556
K2 Gd1 K1 55.869(14) 6_657 3_556
O6 Gd1 K1 53.55(3) 6_657 6_657
O1 Gd1 K1 128.50(2) . 6_657
O3 Gd1 K1 113.13(6) 8_566 6_657
O3 Gd1 K1 41.97(6) 1_556 6_657
O2 Gd1 K1 66.93(6) . 6_657
O2 Gd1 K1 133.46(6) 8_565 6_657
K2 Gd1 K1 80.953(17) 6_656 6_657
K1 Gd1 K1 57.87(3) 2 6_657
K1 Gd1 K1 156.918(16) 7_666 6_657
K2 Gd1 K1 55.869(14) 6_657 6_657
K1 Gd1 K1 100.59(3) 3_556 6_657
O3 Ge1 O2 113.61(13) . .
O3 Ge1 O4 112.90(10) . .
O2 Ge1 O4 111.25(10) . .
O3 Ge1 O5 109.68(12) . .
O2 Ge1 O5 110.83(12) . .
O4 Ge1 O5 97.42(13) . .
O3 Ge1 K1 53.77(9) . 2_554
O2 Ge1 K1 153.88(9) . 2_554
O4 Ge1 K1 94.82(7) . 2_554
O5 Ge1 K1 62.19(7) . 2_554
O3 Ge1 K1 156.86(9) . 2
O2 Ge1 K1 58.42(9) . 2
O4 Ge1 K1 89.76(7) . 2
O5 Ge1 K1 60.43(7) . 2
K1 Ge1 K1 122.55(3) 2_554 2
O3 Ge1 K2 60.68(8) . 6_656
O2 Ge1 K2 53.76(9) . 6_656
O4 Ge1 K2 124.62(9) . 6_656
O5 Ge1 K2 137.76(10) . 6_656
K1 Ge1 K2 112.60(2) 2_554 6_656
K1 Ge1 K2 110.94(2) 2 6_656
O3 Ge1 K1 120.38(8) . .
O2 Ge1 K1 125.43(9) . .
O4 Ge1 K1 39.59(9) . .
O5 Ge1 K1 57.96(10) . .
K1 Ge1 K1 74.22(2) 2_554 .
K1 Ge1 K1 73.98(2) 2 .
K2 Ge1 K1 164.21(3) 6_656 .
O3 Ge1 K1 42.06(8) . 6_656
O2 Ge1 K1 92.00(9) . 6_656
O4 Ge1 K1 153.03(6) . 6_656
O5 Ge1 K1 86.23(9) . 6_656
K1 Ge1 K1 63.22(3) 2_554 6_656
K1 Ge1 K1 114.795(18) 2 6_656
K2 Ge1 K1 58.72(2) 6_656 6_656
K1 Ge1 K1 134.07(2) . 6_656
O1 Ge2 O6 116.90(15) . .
O1 Ge2 O4 112.91(9) . .
O6 Ge2 O4 104.88(11) . .
O1 Ge2 O4 112.91(9) . 8_565
O6 Ge2 O4 104.88(11) . 8_565
O4 Ge2 O4 103.05(16) . 8_565
O1 Ge2 K2 51.58(10) . 1_556
O6 Ge2 K2 65.31(11) . 1_556
O4 Ge2 K2 128.47(8) . 1_556
O4 Ge2 K2 128.47(8) 8_565 1_556
O1 Ge2 K2 177.22(11) . .
O6 Ge2 K2 60.33(11) . .
O4 Ge2 K2 68.58(8) . .
O4 Ge2 K2 68.58(8) 8_565 .
K2 Ge2 K2 125.64(5) 1_556 .
O1 Ge2 K1 115.45(3) . .
O6 Ge2 K1 65.22(4) . .
O4 Ge2 K1 43.63(9) . .
O4 Ge2 K1 129.33(7) 8_565 .
K2 Ge2 K1 93.99(2) 1_556 .
K2 Ge2 K1 63.803(17) . .
O1 Ge2 K1 115.45(3) . 8_565
O6 Ge2 K1 65.22(4) . 8_565
O4 Ge2 K1 129.33(7) . 8_565
O4 Ge2 K1 43.63(9) 8_565 8_565
K2 Ge2 K1 93.99(2) 1_556 8_565
K2 Ge2 K1 63.803(17) . 8_565
K1 Ge2 K1 120.25(4) . 8_565
Ge2 O1 Gd1 125.14(17) . .
Ge2 O1 K2 98.61(13) . 1_556
Gd1 O1 K2 136.26(15) . 1_556
Ge1 O2 Gd1 135.44(14) . .
Ge1 O2 K1 91.66(10) . 2
Gd1 O2 K1 93.00(9) . 2
Ge1 O2 K2 99.12(11) . 6_656
Gd1 O2 K2 89.03(8) . 6_656
K1 O2 K2 162.42(10) 2 6_656
Ge1 O3 Gd1 137.53(14) . 1_554
Ge1 O3 K1 96.77(10) . 2_554
Gd1 O3 K1 98.08(9) 1_554 2_554
Ge1 O3 K1 114.56(11) . 6_656
Gd1 O3 K1 106.00(8) 1_554 6_656
K1 O3 K1 86.06(8) 2_554 6_656
Ge1 O3 K2 92.26(10) . 6_656
Gd1 O3 K2 86.22(7) 1_554 6_656
K1 O3 K2 161.04(9) 2_554 6_656
K1 O3 K2 75.02(6) 6_656 6_656
Ge1 O4 Ge2 125.71(14) . .
Ge1 O4 K1 115.75(12) . .
Ge2 O4 K1 109.23(12) . .
Ge1 O4 K2 135.96(10) . .
Ge2 O4 K2 80.67(9) . .
K1 O4 K2 78.26(7) . .
Ge1 O5 K1 88.59(9) . 2
Ge1 O5 K1 86.66(9) . 2_554
K1 O5 K1 174.40(12) 2 2_554
Ge1 O5 K2 157.10(13) . 2
K1 O5 K2 74.16(6) 2 2
K1 O5 K2 111.19(8) 2_554 2
Ge1 O5 K1 94.05(11) . .
K1 O5 K1 89.00(7) 2 .
K1 O5 K1 88.37(7) 2_554 .
K2 O5 K1 100.47(8) 2 .
Ge1 O5 H1 107.2 . .
K1 O5 H1 98.4 2 .
K1 O5 H1 85.8 2_554 .
K2 O5 H1 61.9 2 .
K1 O5 H1 157.6 . .
Ge2 O6 Gd1 175.01(18) . 6_557
Ge2 O6 K2 89.99(14) . .
Gd1 O6 K2 94.99(12) 6_557 .
Ge2 O6 K2 84.79(13) . 1_556
Gd1 O6 K2 90.22(11) 6_557 1_556
K2 O6 K2 174.78(17) . 1_556
Ge2 O6 K1 87.31(8) . .
Gd1 O6 K1 94.15(8) 6_557 .
K2 O6 K1 72.77(5) . .
K2 O6 K1 106.91(5) 1_556 .
Ge2 O6 K1 87.31(8) . 8_565
Gd1 O6 K1 94.15(8) 6_557 8_565
K2 O6 K1 72.77(5) . 8_565
K2 O6 K1 106.91(5) 1_556 8_565
K1 O6 K1 145.09(10) . 8_565
O4 K1 O3 142.18(7) . 2
O4 K1 O3 106.22(9) . 6_556
O3 K1 O3 93.94(8) 2 6_556
O4 K1 O2 145.73(7) . 2_554
O3 K1 O2 67.37(8) 2 2_554
O3 K1 O2 81.95(8) 6_556 2_554
O4 K1 O5 90.45(7) . 2_554
O3 K1 O5 125.33(8) 2 2_554
O3 K1 O5 78.50(8) 6_556 2_554
O2 K1 O5 57.97(7) 2_554 2_554
O4 K1 O5 87.23(7) . 2
O3 K1 O5 58.21(7) 2 2
O3 K1 O5 97.26(8) 6_556 2
O2 K1 O5 125.42(8) 2_554 2
O5 K1 O5 174.40(12) 2_554 2
O4 K1 O5 52.58(7) . .
O3 K1 O5 108.60(7) 2 .
O3 K1 O5 157.00(7) 6_556 .
O2 K1 O5 110.53(7) 2_554 .
O5 K1 O5 91.65(7) 2_554 .
O5 K1 O5 90.98(7) 2 .
O4 K1 O6 53.02(9) . .
O3 K1 O6 118.29(8) 2 .
O3 K1 O6 60.06(9) 6_556 .
O2 K1 O6 141.41(9) 2_554 .
O5 K1 O6 104.35(8) 2_554 .
O5 K1 O6 70.21(8) 2 .
O5 K1 O6 103.46(9) . .
O4 K1 Ge1 112.94(5) . 2
O3 K1 Ge1 29.46(5) 2 2
O3 K1 Ge1 105.16(6) 6_556 2
O2 K1 Ge1 96.06(6) 2_554 2
O5 K1 Ge1 153.44(7) 2_554 2
O5 K1 Ge1 31.14(5) 2 2
O5 K1 Ge1 92.97(4) . 2
O6 K1 Ge1 99.96(6) . 2
O4 K1 Ge1 115.90(5) . 2_554
O3 K1 Ge1 95.84(6) 2 2_554
O3 K1 Ge1 88.58(5) 6_556 2_554
O2 K1 Ge1 29.92(5) 2_554 2_554
O5 K1 Ge1 30.98(5) 2_554 2_554
O5 K1 Ge1 153.61(7) 2 2_554
O5 K1 Ge1 93.52(5) . 2_554
O6 K1 Ge1 133.28(6) . 2_554
Ge1 K1 Ge1 122.55(3) 2 2_554
O4 K1 Ge2 27.14(5) . .
O3 K1 Ge2 129.05(6) 2 .
O3 K1 Ge2 86.35(6) 6_556 .
O2 K1 Ge2 160.69(6) 2_554 .
O5 K1 Ge2 104.68(6) 2_554 .
O5 K1 Ge2 71.20(6) 2 .
O5 K1 Ge2 76.00(5) . .
O6 K1 Ge2 27.46(7) . .
Ge1 K1 Ge2 101.81(2) 2 .
Ge1 K1 Ge2 135.05(3) 2_554 .
O4 K1 K2 57.35(6) . .
O3 K1 K2 151.12(7) 2 .
O3 K1 K2 57.21(6) 6_556 .
O2 K1 K2 105.81(6) 2_554 .
O5 K1 K2 55.29(6) 2_554 .
O5 K1 K2 119.34(7) 2 .
O5 K1 K2 100.10(5) . .
O6 K1 K2 49.16(5) . .
Ge1 K1 K2 148.44(4) 2 .
Ge1 K1 K2 85.41(2) 2_554 .
Ge2 K1 K2 54.88(2) . .
O1 K2 O6 125.51(11) 1_554 .
O1 K2 O2 111.61(8) 1_554 6_556
O6 K2 O2 113.98(9) . 6_556
O1 K2 O2 111.61(8) 1_554 3_455
O6 K2 O2 113.98(9) . 3_455
O2 K2 O2 64.37(10) 6_556 3_455
O1 K2 O6 59.71(11) 1_554 1_554
O6 K2 O6 174.78(17) . 1_554
O2 K2 O6 61.82(8) 6_556 1_554
O2 K2 O6 61.82(8) 3_455 1_554
O1 K2 O5 79.77(6) 1_554 2_554
O6 K2 O5 108.53(4) . 2_554
O2 K2 O5 50.17(7) 6_556 2_554
O2 K2 O5 111.68(7) 3_455 2_554
O6 K2 O5 71.51(4) 1_554 2_554
O1 K2 O5 79.77(6) 1_554 7_665
O6 K2 O5 108.53(4) . 7_665
O2 K2 O5 111.68(7) 6_556 7_665
O2 K2 O5 50.17(7) 3_455 7_665
O6 K2 O5 71.51(4) 1_554 7_665
O5 K2 O5 142.93(8) 2_554 7_665
O1 K2 O4 79.17(9) 1_554 8_565
O6 K2 O4 52.43(8) . 8_565
O2 K2 O4 166.20(7) 6_556 8_565
O2 K2 O4 120.87(7) 3_455 8_565
O6 K2 O4 131.89(8) 1_554 8_565
O5 K2 O4 127.38(8) 2_554 8_565
O5 K2 O4 77.98(6) 7_665 8_565
O1 K2 O4 79.17(9) 1_554 .
O6 K2 O4 52.43(8) . .
O2 K2 O4 120.87(7) 6_556 .
O2 K2 O4 166.20(7) 3_455 .
O6 K2 O4 131.89(8) 1_554 .
O5 K2 O4 77.98(6) 2_554 .
O5 K2 O4 127.38(8) 7_665 .
O4 K2 O4 50.94(9) 8_565 .
O1 K2 O3 148.94(5) 1_554 6_556
O6 K2 O3 60.09(8) . 6_556
O2 K2 O3 53.89(7) 6_556 6_556
O2 K2 O3 87.73(8) 3_455 6_556
O6 K2 O3 115.67(8) 1_554 6_556
O5 K2 O3 70.32(7) 2_554 6_556
O5 K2 O3 129.91(8) 7_665 6_556
O4 K2 O3 112.44(6) 8_565 6_556
O4 K2 O3 86.45(7) . 6_556
O1 K2 O3 148.94(5) 1_554 3_455
O6 K2 O3 60.09(8) . 3_455
O2 K2 O3 87.73(8) 6_556 3_455
O2 K2 O3 53.89(7) 3_455 3_455
O6 K2 O3 115.67(8) 1_554 3_455
O5 K2 O3 129.91(8) 2_554 3_455
O5 K2 O3 70.32(7) 7_665 3_455
O4 K2 O3 86.45(7) 8_565 3_455
O4 K2 O3 112.44(6) . 3_455
O3 K2 O3 62.12(9) 6_556 3_455
O1 K2 Ge2 29.81(7) 1_554 1_554
O6 K2 Ge2 155.32(10) . 1_554
O2 K2 Ge2 86.60(5) 6_556 1_554
O2 K2 Ge2 86.60(5) 3_455 1_554
O6 K2 Ge2 29.90(8) 1_554 1_554
O5 K2 Ge2 73.43(5) 2_554 1_554
O5 K2 Ge2 73.43(5) 7_665 1_554
O4 K2 Ge2 106.01(6) 8_565 1_554
O4 K2 Ge2 106.01(6) . 1_554
O3 K2 Ge2 138.07(5) 6_556 1_554
O3 K2 Ge2 138.07(5) 3_455 1_554

loop_
_geom_bond_atom_site_label_1
_geom_bond_atom_site_label_2
_geom_bond_distance
_geom_bond_site_symmetry_2
Gd1 O6 2.226(4) 6_657
Gd1 O1 2.259(3) .
Gd1 O3 2.292(2) 8_566
Gd1 O3 2.292(2) 1_556
Gd1 O2 2.332(3) .
Gd1 O2 2.332(3) 8_565
Gd1 K2 3.8249(12) 6_656
Gd1 K1 3.8666(11) 2
Gd1 K1 3.8666(11) 7_666
Gd1 K2 3.8769(12) 6_657
Gd1 K1 4.1548(13) 3_556
Gd1 K1 4.1548(13) 6_657
Ge1 O3 1.712(2) .
Ge1 O2 1.736(2) .
Ge1 O4 1.763(3) .
Ge1 O5 1.791(3) .
Ge1 K1 3.4571(9) 2_554
Ge1 K1 3.4786(9) 2
Ge1 K2 3.7603(13) 6_656
Ge1 K1 3.8070(11) .
Ge1 K1 3.9242(12) 6_656
Ge2 O1 1.709(3) .
Ge2 O6 1.702(4) .
Ge2 O4 1.781(2) .
Ge2 O4 1.781(2) 8_565
Ge2 K2 3.3999(12) 1_556
Ge2 K2 3.4372(12) .
Ge2 K1 3.6864(10) .
Ge2 K1 3.6864(10) 8_565
O1 K2 2.694(3) 1_556
O2 K1 2.965(3) 2
O2 K2 3.072(3) 6_656
O3 Gd1 2.292(2) 1_554
O3 K1 2.808(3) 2_554
O3 K1 2.890(3) 6_656
O3 K2 3.281(3) 6_656
O4 K1 2.694(3) .
O4 K2 3.243(3) .
O5 K1 3.026(2) 2
O5 K1 3.063(2) 2_554
O5 K2 3.222(3) 2
O5 K1 3.235(3) .
O5 H1 0.8856 .
O6 Gd1 2.226(4) 6_557
O6 K2 2.986(3) .
O6 K2 3.102(3) 1_556
O6 K1 3.3507(15) .
O6 K1 3.3507(15) 8_565
K1 O3 2.808(3) 2
K1 O3 2.890(3) 6_556
K1 O2 2.965(3) 2_554
K1 O5 3.026(2) 2_554
K1 O5 3.063(2) 2
K1 Ge1 3.4571(9) 2
K1 Ge1 3.4786(9) 2_554
K1 K2 3.7705(11) .
K2 O1 2.694(3) 1_554
K2 O2 3.072(3) 6_556
K2 O2 3.072(3) 3_455
K2 O6 3.102(3) 1_554
K2 O5 3.222(3) 2_554
K2 O5 3.222(3) 7_665
K2 O4 3.243(3) 8_565
K2 O3 3.281(3) 6_556
K2 O3 3.281(3) 3_455
K2 Ge2 3.3999(12) 1_554

loop_
_geom_torsion_atom_site_label_1
_geom_torsion_atom_site_label_2
_geom_torsion_atom_site_label_3
_geom_torsion_atom_site_label_4
_geom_torsion
_geom_torsion_site_symmetry_1
_geom_torsion_site_symmetry_4
O6 Ge2 O1 Gd1 180.0 . .
O4 Ge2 O1 Gd1 58.20(10) . .
O4 Ge2 O1 Gd1 -58.20(10) 8_565 .
K2 Ge2 O1 Gd1 180.0 1_556 .
K2 Ge2 O1 Gd1 180.000(8) . .
K1 Ge2 O1 Gd1 106.20(5) . .
K1 Ge2 O1 Gd1 -106.20(5) 8_565 .
O6 Ge2 O1 K2 0.0 . 1_556
O4 Ge2 O1 K2 -121.80(10) . 1_556
O4 Ge2 O1 K2 121.80(10) 8_565 1_556
K2 Ge2 O1 K2 0.000(8) . 1_556
K1 Ge2 O1 K2 -73.80(5) . 1_556
K1 Ge2 O1 K2 73.80(5) 8_565 1_556
O6 Gd1 O1 Ge2 0.000(2) 6_657 .
O3 Gd1 O1 Ge2 131.87(7) 8_566 .
O3 Gd1 O1 Ge2 -131.87(7) 1_556 .
O2 Gd1 O1 Ge2 -44.72(7) . .
O2 Gd1 O1 Ge2 44.72(7) 8_565 .
K2 Gd1 O1 Ge2 0.0 6_656 .
K1 Gd1 O1 Ge2 -93.68(3) 2 .
K1 Gd1 O1 Ge2 93.68(3) 7_666 .
K2 Gd1 O1 Ge2 180.0 6_657 .
K1 Gd1 O1 Ge2 100.58(7) 3_556 .
K1 Gd1 O1 Ge2 -100.58(7) 6_657 .
O6 Gd1 O1 K2 180.000(2) 6_657 1_556
O3 Gd1 O1 K2 -48.13(7) 8_566 1_556
O3 Gd1 O1 K2 48.13(7) 1_556 1_556
O2 Gd1 O1 K2 135.28(7) . 1_556
O2 Gd1 O1 K2 -135.28(7) 8_565 1_556
K2 Gd1 O1 K2 180.0 6_656 1_556
K1 Gd1 O1 K2 86.32(3) 2 1_556
K1 Gd1 O1 K2 -86.32(3) 7_666 1_556
K2 Gd1 O1 K2 0.0 6_657 1_556
K1 Gd1 O1 K2 -79.42(7) 3_556 1_556
K1 Gd1 O1 K2 79.42(7) 6_657 1_556
O3 Ge1 O2 Gd1 108.62(19) . .
O4 Ge1 O2 Gd1 -20.1(2) . .
O5 Ge1 O2 Gd1 -127.4(2) . .
K1 Ge1 O2 Gd1 163.61(7) 2_554 .
K1 Ge1 O2 Gd1 -96.0(2) 2 .
K2 Ge1 O2 Gd1 98.0(2) 6_656 .
K1 Ge1 O2 Gd1 -62.6(2) . .
K1 Ge1 O2 Gd1 145.92(18) 6_656 .
O3 Ge1 O2 K1 -155.41(10) . 2
O4 Ge1 O2 K1 75.86(11) . 2
O5 Ge1 O2 K1 -31.38(13) . 2
K1 Ge1 O2 K1 -100.42(19) 2_554 2
K2 Ge1 O2 K1 -166.06(12) 6_656 2
K1 Ge1 O2 K1 33.42(12) . 2
K1 Ge1 O2 K1 -118.11(5) 6_656 2
O3 Ge1 O2 K2 10.66(16) . 6_656
O4 Ge1 O2 K2 -118.08(11) . 6_656
O5 Ge1 O2 K2 134.68(11) . 6_656
K1 Ge1 O2 K2 65.6(2) 2_554 6_656
K1 Ge1 O2 K2 166.06(12) 2 6_656
K1 Ge1 O2 K2 -160.52(4) . 6_656
K1 Ge1 O2 K2 47.96(7) 6_656 6_656
O6 Gd1 O2 Ge1 -147.2(2) 6_657 .
O1 Gd1 O2 Ge1 26.8(2) . .
O3 Gd1 O2 Ge1 -106.2(11) 8_566 .
O3 Gd1 O2 Ge1 124.39(19) 1_556 .
O2 Gd1 O2 Ge1 -59.0(2) 8_565 .
K2 Gd1 O2 Ge1 -102.0(2) 6_656 .
K1 Gd1 O2 Ge1 95.4(2) 2 .
K1 Gd1 O2 Ge1 -32.2(2) 7_666 .
K2 Gd1 O2 Ge1 173.50(16) 6_657 .
K1 Gd1 O2 Ge1 -115.35(17) 3_556 .
K1 Gd1 O2 Ge1 162.0(2) 6_657 .
O6 Gd1 O2 K1 117.37(8) 6_657 2
O1 Gd1 O2 K1 -68.64(8) . 2
O3 Gd1 O2 K1 158.4(10) 8_566 2
O3 Gd1 O2 K1 28.96(9) 1_556 2
O2 Gd1 O2 K1 -154.44(4) 8_565 2
K2 Gd1 O2 K1 162.52(10) 6_656 2
K1 Gd1 O2 K1 -127.63(7) 7_666 2
K2 Gd1 O2 K1 78.08(8) 6_657 2
K1 Gd1 O2 K1 149.22(4) 3_556 2
K1 Gd1 O2 K1 66.60(6) 6_657 2
O6 Gd1 O2 K2 -45.15(7) 6_657 6_656
O1 Gd1 O2 K2 128.83(8) . 6_656
O3 Gd1 O2 K2 -4.2(11) 8_566 6_656
O3 Gd1 O2 K2 -133.57(7) 1_556 6_656
O2 Gd1 O2 K2 43.03(10) 8_565 6_656
K1 Gd1 O2 K2 -162.52(10) 2 6_656
K1 Gd1 O2 K2 69.85(9) 7_666 6_656
K2 Gd1 O2 K2 -84.45(8) 6_657 6_656
K1 Gd1 O2 K2 -13.30(11) 3_556 6_656
K1 Gd1 O2 K2 -95.92(6) 6_657 6_656
O2 Ge1 O3 Gd1 -96.7(2) . 1_554
O4 Ge1 O3 Gd1 31.2(2) . 1_554
O5 Ge1 O3 Gd1 138.63(19) . 1_554
K1 Ge1 O3 Gd1 109.8(2) 2_554 1_554
K1 Ge1 O3 Gd1 -161.15(8) 2 1_554
K2 Ge1 O3 Gd1 -86.87(19) 6_656 1_554
K1 Ge1 O3 Gd1 74.9(2) . 1_554
K1 Ge1 O3 Gd1 -161.4(3) 6_656 1_554
O2 Ge1 O3 K1 153.45(10) . 2_554
O4 Ge1 O3 K1 -78.66(12) . 2_554
O5 Ge1 O3 K1 28.80(13) . 2_554
K1 Ge1 O3 K1 89.0(2) 2 2_554
K2 Ge1 O3 K1 163.30(11) 6_656 2_554
K1 Ge1 O3 K1 -34.88(11) . 2_554
K1 Ge1 O3 K1 88.75(12) 6_656 2_554
O2 Ge1 O3 K1 64.70(17) . 6_656
O4 Ge1 O3 K1 -167.42(10) . 6_656
O5 Ge1 O3 K1 -59.95(15) . 6_656
K1 Ge1 O3 K1 -88.75(12) 2_554 6_656
K1 Ge1 O3 K1 0.3(3) 2 6_656
K2 Ge1 O3 K1 74.54(9) 6_656 6_656
K1 Ge1 O3 K1 -123.64(8) . 6_656
O2 Ge1 O3 K2 -9.85(15) . 6_656
O4 Ge1 O3 K2 118.04(10) . 6_656
O5 Ge1 O3 K2 -134.50(11) . 6_656
K1 Ge1 O3 K2 -163.30(11) 2_554 6_656
K1 Ge1 O3 K2 -74.3(2) 2 6_656
K1 Ge1 O3 K2 161.82(3) . 6_656
K1 Ge1 O3 K2 -74.54(9) 6_656 6_656
O3 Ge1 O4 Ge2 -106.63(16) . .
O2 Ge1 O4 Ge2 22.5(2) . .
O5 Ge1 O4 Ge2 138.30(16) . .
K1 Ge1 O4 Ge2 -159.17(14) 2_554 .
K1 Ge1 O4 Ge2 78.18(15) 2 .
K2 Ge1 O4 Ge2 -37.38(18) 6_656 .
K1 Ge1 O4 Ge2 142.8(2) . .
K1 Ge1 O4 Ge2 -125.40(12) 6_656 .
O3 Ge1 O4 K1 110.52(13) . .
O2 Ge1 O4 K1 -120.37(12) . .
O5 Ge1 O4 K1 -4.55(10) . .
K1 Ge1 O4 K1 57.99(8) 2_554 .
K1 Ge1 O4 K1 -64.67(8) 2 .
K2 Ge1 O4 K1 179.78(4) 6_656 .
K1 Ge1 O4 K1 91.75(19) 6_656 .
O3 Ge1 O4 K2 10.5(2) . .
O2 Ge1 O4 K2 139.62(16) . .
O5 Ge1 O4 K2 -104.56(16) . .
K1 Ge1 O4 K2 -42.02(16) 2_554 .
K1 Ge1 O4 K2 -164.68(15) 2 .
K2 Ge1 O4 K2 79.77(16) 6_656 .
K1 Ge1 O4 K2 -100.01(17) . .
K1 Ge1 O4 K2 -8.3(3) 6_656 .
O1 Ge2 O4 Ge1 -41.4(2) . .
O6 Ge2 O4 Ge1 -169.70(16) . .
O4 Ge2 O4 Ge1 80.76(18) 8_565 .
K2 Ge2 O4 Ge1 -99.63(17) 1_556 .
K2 Ge2 O4 Ge1 141.18(18) . .
K1 Ge2 O4 Ge1 -144.8(2) . .
K1 Ge2 O4 Ge1 120.35(13) 8_565 .
O1 Ge2 O4 K1 103.47(13) . .
O6 Ge2 O4 K1 -24.88(13) . .
O4 Ge2 O4 K1 -134.41(8) 8_565 .
K2 Ge2 O4 K1 45.19(13) 1_556 .
K2 Ge2 O4 K1 -74.00(8) . .
K1 Ge2 O4 K1 -94.83(11) 8_565 .
O1 Ge2 O4 K2 177.46(10) . .
O6 Ge2 O4 K2 49.12(10) . .
O4 Ge2 O4 K2 -60.42(13) 8_565 .
K2 Ge2 O4 K2 119.19(8) 1_556 .
K1 Ge2 O4 K2 74.00(8) . .
K1 Ge2 O4 K2 -20.83(11) 8_565 .
O3 Ge1 O5 K1 156.91(9) . 2
O2 Ge1 O5 K1 30.67(13) . 2
O4 Ge1 O5 K1 -85.48(9) . 2
K1 Ge1 O5 K1 -177.03(12) 2_554 2
K2 Ge1 O5 K1 89.22(10) 6_656 2
K1 Ge1 O5 K1 -88.90(7) . 2
K1 Ge1 O5 K1 121.38(6) 6_656 2
O3 Ge1 O5 K1 -26.06(12) . 2_554
O2 Ge1 O5 K1 -152.30(9) . 2_554
O4 Ge1 O5 K1 91.55(8) . 2_554
K1 Ge1 O5 K1 177.03(12) 2 2_554
K2 Ge1 O5 K1 -93.75(9) 6_656 2_554
K1 Ge1 O5 K1 88.13(7) . 2_554
K1 Ge1 O5 K1 -61.60(6) 6_656 2_554
O3 Ge1 O5 K2 116.3(3) . 2
O2 Ge1 O5 K2 -9.9(4) . 2
O4 Ge1 O5 K2 -126.1(3) . 2
K1 Ge1 O5 K2 142.4(4) 2_554 2
K1 Ge1 O5 K2 -40.6(3) 2 2
K2 Ge1 O5 K2 48.6(4) 6_656 2
K1 Ge1 O5 K2 -129.5(3) . 2
K1 Ge1 O5 K2 80.8(3) 6_656 2
O3 Ge1 O5 K1 -114.19(9) . .
O2 Ge1 O5 K1 119.57(10) . .
O4 Ge1 O5 K1 3.42(8) . .
K1 Ge1 O5 K1 -88.13(7) 2_554 .
K1 Ge1 O5 K1 88.90(7) 2 .
K2 Ge1 O5 K1 178.12(5) 6_656 .
K1 Ge1 O5 K1 -149.72(4) 6_656 .
O1 Ge2 O6 Gd1 0.000(3) . 6_557
O4 Ge2 O6 Gd1 125.90(8) . 6_557
O4 Ge2 O6 Gd1 -125.90(8) 8_565 6_557
K2 Ge2 O6 Gd1 0.000(3) 1_556 6_557
K2 Ge2 O6 Gd1 180.000(3) . 6_557
K1 Ge2 O6 Gd1 107.25(5) . 6_557
K1 Ge2 O6 Gd1 -107.25(5) 8_565 6_557
O1 Ge2 O6 K2 180.0 . .
O4 Ge2 O6 K2 -54.10(8) . .
O4 Ge2 O6 K2 54.10(8) 8_565 .
K2 Ge2 O6 K2 180.0 1_556 .
K1 Ge2 O6 K2 -72.75(5) . .
K1 Ge2 O6 K2 72.75(5) 8_565 .
O1 Ge2 O6 K2 0.0 . 1_556
O4 Ge2 O6 K2 125.90(8) . 1_556
O4 Ge2 O6 K2 -125.90(8) 8_565 1_556
K2 Ge2 O6 K2 180.0 . 1_556
K1 Ge2 O6 K2 107.25(5) . 1_556
K1 Ge2 O6 K2 -107.25(5) 8_565 1_556
O1 Ge2 O6 K1 -107.25(5) . .
O4 Ge2 O6 K1 18.65(10) . .
O4 Ge2 O6 K1 126.85(8) 8_565 .
K2 Ge2 O6 K1 -107.25(5) 1_556 .
K2 Ge2 O6 K1 72.75(5) . .
K1 Ge2 O6 K1 145.49(9) 8_565 .
O1 Ge2 O6 K1 107.25(5) . 8_565
O4 Ge2 O6 K1 -126.85(8) . 8_565
O4 Ge2 O6 K1 -18.65(10) 8_565 8_565
K2 Ge2 O6 K1 107.25(5) 1_556 8_565
K2 Ge2 O6 K1 -72.75(5) . 8_565
K1 Ge2 O6 K1 -145.49(9) . 8_565
Ge1 O4 K1 O3 73.83(16) . 2
Ge2 O4 K1 O3 -74.88(18) . 2
K2 O4 K1 O3 -150.53(12) . 2
Ge1 O4 K1 O3 -166.74(9) . 6_556
Ge2 O4 K1 O3 44.55(11) . 6_556
K2 O4 K1 O3 -31.10(7) . 6_556
Ge1 O4 K1 O2 -67.08(19) . 2_554
Ge2 O4 K1 O2 144.21(13) . 2_554
K2 O4 K1 O2 68.56(16) . 2_554
Ge1 O4 K1 O5 -88.59(11) . 2_554
Ge2 O4 K1 O5 122.70(11) . 2_554
K2 O4 K1 O5 47.05(7) . 2_554
Ge1 O4 K1 O5 96.51(11) . 2
Ge2 O4 K1 O5 -52.21(11) . 2
K2 O4 K1 O5 -127.86(7) . 2
Ge1 O4 K1 O5 3.14(7) . .
Ge2 O4 K1 O5 -145.57(13) . .
K2 O4 K1 O5 138.78(7) . .
Ge1 O4 K1 O6 163.69(14) . .
Ge2 O4 K1 O6 14.98(9) . .
K2 O4 K1 O6 -60.67(8) . .
Ge1 O4 K1 Ge1 78.49(10) . 2
Ge2 O4 K1 Ge1 -70.22(11) . 2
K2 O4 K1 Ge1 -145.87(5) . 2
Ge1 O4 K1 Ge1 -70.27(11) . 2_554
Ge2 O4 K1 Ge1 141.02(8) . 2_554
K2 O4 K1 Ge1 65.37(6) . 2_554
Ge1 O4 K1 Ge2 148.71(17) . .
K2 O4 K1 Ge2 -75.65(10) . .
Ge1 O4 K1 K2 -135.64(11) . .
Ge2 O4 K1 K2 75.65(10) . .
Ge1 O5 K1 O4 -2.79(6) . .
K1 O5 K1 O4 85.72(8) 2 .
K1 O5 K1 O4 -89.33(8) 2_554 .
K2 O5 K1 O4 159.42(9) 2 .
Ge1 O5 K1 O3 -145.17(8) . 2
K1 O5 K1 O3 -56.65(8) 2 2
K1 O5 K1 O3 128.29(8) 2_554 2
K2 O5 K1 O3 17.05(8) 2 2
Ge1 O5 K1 O3 22.8(2) . 6_556
K1 O5 K1 O3 111.30(16) 2 6_556
K1 O5 K1 O3 -63.76(18) 2_554 6_556
K2 O5 K1 O3 -175.01(14) 2 6_556
Ge1 O5 K1 O2 142.74(9) . 2_554
K1 O5 K1 O2 -128.74(8) 2 2_554
K1 O5 K1 O2 56.20(8) 2_554 2_554
K2 O5 K1 O2 -55.04(8) 2 2_554
Ge1 O5 K1 O5 86.51(9) . 2_554
K1 O5 K1 O5 175.03(11) 2 2_554
K1 O5 K1 O5 -0.030(3) 2_554 2_554
K2 O5 K1 O5 -111.28(9) 2 2_554
Ge1 O5 K1 O5 -88.55(9) . 2
K1 O5 K1 O5 -0.030(4) 2 2
K1 O5 K1 O5 -175.09(11) 2_554 2
K2 O5 K1 O5 73.66(6) 2 2
Ge1 O5 K1 O6 -18.67(9) . .
K1 O5 K1 O6 69.85(8) 2 .
K1 O5 K1 O6 -105.21(8) 2_554 .
K2 O5 K1 O6 143.54(7) 2 .
Ge1 O5 K1 Ge1 -119.65(7) . 2
K1 O5 K1 Ge1 -31.13(5) 2 2
K1 O5 K1 Ge1 153.81(7) 2_554 2
K2 O5 K1 Ge1 42.56(5) 2 2
Ge1 O5 K1 Ge1 117.46(7) . 2_554
K1 O5 K1 Ge1 -154.02(7) 2 2_554
K1 O5 K1 Ge1 30.93(5) 2_554 2_554
K2 O5 K1 Ge1 -80.32(5) 2 2_554
Ge1 O5 K1 Ge2 -18.21(6) . .
K1 O5 K1 Ge2 70.31(5) 2 .
K1 O5 K1 Ge2 -104.75(6) 2_554 .
K2 O5 K1 Ge2 144.00(6) 2 .
Ge1 O5 K1 K2 31.51(8) . .
K1 O5 K1 K2 120.03(6) 2 .
K1 O5 K1 K2 -55.03(6) 2_554 .
K2 O5 K1 K2 -166.28(5) 2 .
Ge2 O6 K1 O4 -14.82(8) . .
Gd1 O6 K1 O4 169.96(13) 6_557 .
K2 O6 K1 O4 76.01(9) . .
K2 O6 K1 O4 -98.54(13) 1_556 .
K1 O6 K1 O4 66.6(2) 8_565 .
Ge2 O6 K1 O3 121.05(11) . 2
Gd1 O6 K1 O3 -54.18(12) 6_557 2
K2 O6 K1 O3 -148.12(8) . 2
K2 O6 K1 O3 37.32(15) 1_556 2
K1 O6 K1 O3 -157.5(2) 8_565 2
Ge2 O6 K1 O3 -161.67(14) . 6_556
Gd1 O6 K1 O3 23.11(8) 6_557 6_556
K2 O6 K1 O3 -70.84(9) . 6_556
K2 O6 K1 O3 114.61(14) 1_556 6_556
K1 O6 K1 O3 -80.2(2) 8_565 6_556
Ge2 O6 K1 O2 -150.45(11) . 2_554
Gd1 O6 K1 O2 34.33(16) 6_557 2_554
K2 O6 K1 O2 -59.62(15) . 2_554
K2 O6 K1 O2 125.83(12) 1_556 2_554
K1 O6 K1 O2 -69.0(3) 8_565 2_554
Ge2 O6 K1 O5 -94.30(12) . 2_554
Gd1 O6 K1 O5 90.48(10) 6_557 2_554
K2 O6 K1 O5 -3.47(11) . 2_554
K2 O6 K1 O5 -178.02(11) 1_556 2_554
K1 O6 K1 O5 -12.9(3) 8_565 2_554
Ge2 O6 K1 O5 87.10(12) . 2
Gd1 O6 K1 O5 -88.13(10) 6_557 2
K2 O6 K1 O5 177.93(11) . 2
K2 O6 K1 O5 3.37(10) 1_556 2
K1 O6 K1 O5 168.5(3) 8_565 2
Ge2 O6 K1 O5 0.97(12) . .
Gd1 O6 K1 O5 -174.26(8) 6_557 .
K2 O6 K1 O5 91.79(8) . .
K2 O6 K1 O5 -82.76(11) 1_556 .
K1 O6 K1 O5 82.4(2) 8_565 .
Ge2 O6 K1 Ge1 96.48(10) . 2
Gd1 O6 K1 Ge1 -78.74(9) 6_557 2
K2 O6 K1 Ge1 -172.69(6) . 2
K2 O6 K1 Ge1 12.76(12) 1_556 2
K1 O6 K1 Ge1 177.9(2) 8_565 2
Ge2 O6 K1 Ge1 -107.23(11) . 2_554
Gd1 O6 K1 Ge1 77.55(12) 6_557 2_554
K2 O6 K1 Ge1 -16.40(14) . 2_554
K2 O6 K1 Ge1 169.05(6) 1_556 2_554
K1 O6 K1 Ge1 -25.8(3) 8_565 2_554
Gd1 O6 K1 Ge2 -175.23(18) 6_557 .
K2 O6 K1 Ge2 90.83(12) . .
K2 O6 K1 Ge2 -83.73(14) 1_556 .
K1 O6 K1 Ge2 81.4(2) 8_565 .
Ge2 O6 K1 K2 -90.83(12) . .
Gd1 O6 K1 K2 93.95(11) 6_557 .
K2 O6 K1 K2 -174.55(17) 1_556 .
K1 O6 K1 K2 -9.41(18) 8_565 .
O1 Ge2 K1 O4 -97.21(15) . .
O6 Ge2 K1 O4 153.40(15) . .
O4 Ge2 K1 O4 64.12(15) 8_565 .
K2 Ge2 K1 O4 -146.17(11) 1_556 .
K2 Ge2 K1 O4 85.77(11) . .
K1 Ge2 K1 O4 116.85(11) 8_565 .
O1 Ge2 K1 O3 33.13(14) . 2
O6 Ge2 K1 O3 -76.27(13) . 2
O4 Ge2 K1 O3 130.34(13) . 2
O4 Ge2 K1 O3 -165.55(14) 8_565 2
K2 Ge2 K1 O3 -15.83(8) 1_556 2
K2 Ge2 K1 O3 -143.90(9) . 2
K1 Ge2 K1 O3 -112.81(7) 8_565 2
O1 Ge2 K1 O3 125.25(12) . 6_556
O6 Ge2 K1 O3 15.85(12) . 6_556
O4 Ge2 K1 O3 -137.55(12) . 6_556
O4 Ge2 K1 O3 -73.43(13) 8_565 6_556
K2 Ge2 K1 O3 76.29(6) 1_556 6_556
K2 Ge2 K1 O3 -51.78(6) . 6_556
K1 Ge2 K1 O3 -20.69(6) 8_565 6_556
O1 Ge2 K1 O2 177.9(2) . 2_554
O6 Ge2 K1 O2 68.5(2) . 2_554
O4 Ge2 K1 O2 -84.9(2) . 2_554
O4 Ge2 K1 O2 -20.8(2) 8_565 2_554
K2 Ge2 K1 O2 128.96(19) 1_556 2_554
K2 Ge2 K1 O2 0.89(19) . 2_554
K1 Ge2 K1 O2 32.0(2) 8_565 2_554
O1 Ge2 K1 O5 -157.65(12) . 2_554
O6 Ge2 K1 O5 92.96(13) . 2_554
O4 Ge2 K1 O5 -60.44(12) . 2_554
O4 Ge2 K1 O5 3.67(14) 8_565 2_554
K2 Ge2 K1 O5 153.39(7) 1_556 2_554
K2 Ge2 K1 O5 25.32(7) . 2_554
K1 Ge2 K1 O5 56.41(8) 8_565 2_554
O1 Ge2 K1 O5 26.30(13) . 2
O6 Ge2 K1 O5 -83.09(13) . 2
O4 Ge2 K1 O5 123.51(12) . 2
O4 Ge2 K1 O5 -172.37(13) 8_565 2
K2 Ge2 K1 O5 -22.66(7) 1_556 2
K2 Ge2 K1 O5 -150.72(7) . 2
K1 Ge2 K1 O5 -119.64(6) 8_565 2
O1 Ge2 K1 O5 -69.64(11) . .
O6 Ge2 K1 O5 -179.03(12) . .
O4 Ge2 K1 O5 27.57(11) . .
O4 Ge2 K1 O5 91.69(12) 8_565 .
K2 Ge2 K1 O5 -118.60(4) 1_556 .
K2 Ge2 K1 O5 113.34(5) . .
K1 Ge2 K1 O5 144.42(5) 8_565 .
O1 Ge2 K1 O6 109.40(15) . .
O4 Ge2 K1 O6 -153.40(15) . .
O4 Ge2 K1 O6 -89.28(16) 8_565 .
K2 Ge2 K1 O6 60.44(11) 1_556 .
K2 Ge2 K1 O6 -67.63(11) . .
K1 Ge2 K1 O6 -36.54(11) 8_565 .
O1 Ge2 K1 Ge1 20.50(11) . 2
O6 Ge2 K1 Ge1 -88.89(11) . 2
O4 Ge2 K1 Ge1 117.71(11) . 2
O4 Ge2 K1 Ge1 -178.17(12) 8_565 2
K2 Ge2 K1 Ge1 -28.46(4) 1_556 2
K2 Ge2 K1 Ge1 -156.52(4) . 2
K1 Ge2 K1 Ge1 -125.43(2) 8_565 2
O1 Ge2 K1 Ge1 -150.43(12) . 2_554
O6 Ge2 K1 Ge1 100.18(12) . 2_554
O4 Ge2 K1 Ge1 -53.22(11) . 2_554
O4 Ge2 K1 Ge1 10.90(14) 8_565 2_554
K2 Ge2 K1 Ge1 160.61(5) 1_556 2_554
K2 Ge2 K1 Ge1 32.55(5) . 2_554
K1 Ge2 K1 Ge1 63.63(7) 8_565 2_554
O1 Ge2 K1 K2 177.03(11) . .
O6 Ge2 K1 K2 67.63(11) . .
O4 Ge2 K1 K2 -85.77(11) . .
O4 Ge2 K1 K2 -21.65(12) 8_565 .
K2 Ge2 K1 K2 128.07(5) 1_556 .
K1 Ge2 K1 K2 31.09(4) 8_565 .
Ge2 O6 K2 O1 0.0 . 1_554
Gd1 O6 K2 O1 180.0 6_557 1_554
K2 O6 K2 O1 0.000(3) 1_556 1_554
K1 O6 K2 O1 -87.19(5) . 1_554
K1 O6 K2 O1 87.19(5) 8_565 1_554
Ge2 O6 K2 O2 144.34(6) . 6_556
Gd1 O6 K2 O2 -35.66(6) 6_557 6_556
K2 O6 K2 O2 144.34(6) 1_556 6_556
K1 O6 K2 O2 57.15(9) . 6_556
K1 O6 K2 O2 -128.47(7) 8_565 6_556
Ge2 O6 K2 O2 -144.34(6) . 3_455
Gd1 O6 K2 O2 35.66(6) 6_557 3_455
K2 O6 K2 O2 -144.34(6) 1_556 3_455
K1 O6 K2 O2 128.47(7) . 3_455
K1 O6 K2 O2 -57.15(9) 8_565 3_455
Ge2 O6 K2 O6 180.000(2) . 1_554
Gd1 O6 K2 O6 0.000(1) 6_557 1_554
K2 O6 K2 O6 180.000(4) 1_556 1_554
K1 O6 K2 O6 92.81(5) . 1_554
K1 O6 K2 O6 -92.81(5) 8_565 1_554
Ge2 O6 K2 O5 90.52(7) . 2_554
Gd1 O6 K2 O5 -89.48(7) 6_557 2_554
K2 O6 K2 O5 90.52(7) 1_556 2_554
K1 O6 K2 O5 3.33(10) . 2_554
K1 O6 K2 O5 177.71(7) 8_565 2_554
Ge2 O6 K2 O5 -90.52(7) . 7_665
Gd1 O6 K2 O5 89.48(7) 6_557 7_665
K2 O6 K2 O5 -90.52(7) 1_556 7_665
K1 O6 K2 O5 -177.71(7) . 7_665
K1 O6 K2 O5 -3.33(10) 8_565 7_665
Ge2 O6 K2 O4 -32.85(7) . 8_565
Gd1 O6 K2 O4 147.15(7) 6_557 8_565
K2 O6 K2 O4 -32.85(7) 1_556 8_565
K1 O6 K2 O4 -120.04(10) . 8_565
K1 O6 K2 O4 54.34(7) 8_565 8_565
Ge2 O6 K2 O4 32.85(7) . .
Gd1 O6 K2 O4 -147.15(7) 6_557 .
K2 O6 K2 O4 32.85(7) 1_556 .
K1 O6 K2 O4 -54.34(7) . .
K1 O6 K2 O4 120.04(10) 8_565 .
Ge2 O6 K2 O3 143.47(6) . 6_556
Gd1 O6 K2 O3 -36.53(6) 6_557 6_556
K2 O6 K2 O3 143.47(6) 1_556 6_556
K1 O6 K2 O3 56.29(6) . 6_556
K1 O6 K2 O3 -129.34(9) 8_565 6_556
Ge2 O6 K2 O3 -143.47(6) . 3_455
Gd1 O6 K2 O3 36.53(6) 6_557 3_455
K2 O6 K2 O3 -143.48(6) 1_556 3_455
K1 O6 K2 O3 129.34(9) . 3_455
K1 O6 K2 O3 -56.29(6) 8_565 3_455
Ge2 O6 K2 Ge2 0.0 . 1_554
Gd1 O6 K2 Ge2 180.0 6_557 1_554
K2 O6 K2 Ge2 0.000(3) 1_556 1_554
K1 O6 K2 Ge2 -87.19(5) . 1_554
K1 O6 K2 Ge2 87.19(5) 8_565 1_554
Ge1 O4 K2 O1 -11.33(16) . 1_554
Ge2 O4 K2 O1 121.59(9) . 1_554
K1 O4 K2 O1 -126.38(6) . 1_554
Ge1 O4 K2 O6 -164.6(2) . .
Ge2 O4 K2 O6 -31.69(7) . .
K1 O4 K2 O6 80.34(8) . .
Ge1 O4 K2 O2 97.48(18) . 6_556
Ge2 O4 K2 O2 -129.60(9) . 6_556
K1 O4 K2 O2 -17.57(9) . 6_556
Ge1 O4 K2 O2 -153.8(3) . 3_455
Ge2 O4 K2 O2 -20.9(4) . 3_455
K1 O4 K2 O2 91.1(3) . 3_455
Ge1 O4 K2 O6 19.2(2) . 1_554
Ge2 O4 K2 O6 152.11(9) . 1_554
K1 O4 K2 O6 -95.87(9) . 1_554
Ge1 O4 K2 O5 70.38(17) . 2_554
Ge2 O4 K2 O5 -156.69(10) . 2_554
K1 O4 K2 O5 -44.67(6) . 2_554
Ge1 O4 K2 O5 -79.39(18) . 7_665
Ge2 O4 K2 O5 53.54(12) . 7_665
K1 O4 K2 O5 165.56(8) . 7_665
Ge1 O4 K2 O4 -96.10(16) . 8_565
Ge2 O4 K2 O4 36.82(10) . 8_565
K1 O4 K2 O4 148.85(4) . 8_565
Ge1 O4 K2 O3 141.01(17) . 6_556
Ge2 O4 K2 O3 -86.07(9) . 6_556
K1 O4 K2 O3 25.96(6) . 6_556
Ge1 O4 K2 O3 -161.17(16) . 3_455
Ge2 O4 K2 O3 -28.25(11) . 3_455
K1 O4 K2 O3 83.78(7) . 3_455
Ge1 O4 K2 Ge2 1.75(18) . 1_554
Ge2 O4 K2 Ge2 134.68(7) . 1_554
K1 O4 K2 Ge2 -113.30(5) . 1_554
